data_4344702
loop_
_publ_author_name
'Mondal, Prasenjit'
'Das, Ankita'
'Lahiri, Goutam Kumar'

_publ_section_title
;
 The Electron-Rich {Ru(acac)2} Directed Varying Configuration of the
 Deprotonated Indigo and Evidence for Its Bidirectional Noninnocence.
;
_journal_issue 3
_journal_name_full 'Inorganic chemistry'
_journal_page_first 1208
_journal_page_last 1218
_journal_paper_doi 10.1021/acs.inorgchem.5b02409
_journal_volume 55
_journal_year 2016
_chemical_formula_sum 'C26 H23 N2 O6 Ru'
_chemical_formula_weight 560.53
_chemical_name_systematic
; 
 ? 
;
_space_group_IT_number 2
_symmetry_cell_setting triclinic
_symmetry_space_group_name_Hall '-P 1'
_symmetry_space_group_name_H-M 'P -1'
_atom_sites_solution_hydrogens geom
_atom_sites_solution_primary direct
_atom_sites_solution_secondary difmap
_audit_creation_method SHELXL-97
_cell_angle_alpha 68.238(6)
_cell_angle_beta 75.385(7)
_cell_angle_gamma 89.338(9)
_cell_formula_units_Z 4
_cell_length_a 12.324(3)
_cell_length_b 14.398(3)
_cell_length_c 15.023(2)
_cell_measurement_temperature 100(2)
_cell_volume 2385.6(8)
_computing_structure_refinement 'SHELXL-97 (Sheldrick, 2008)'
_computing_structure_solution 'SHELXS-97 (Sheldrick, 2008)'
_diffrn_ambient_temperature 100(2)
_diffrn_measured_fraction_theta_full 0.995
_diffrn_measured_fraction_theta_max 0.995
_diffrn_measurement_device_type 'Rigaku Saturn724+ (4x4 bin mode)'
_diffrn_measurement_method 'profile data from \w-scans'
_diffrn_radiation_monochromator graphite
_diffrn_radiation_source 'fine-focus sealed tube'
_diffrn_radiation_type MoK\a
_diffrn_radiation_wavelength 0.71070
_diffrn_reflns_av_R_equivalents 0.0755
_diffrn_reflns_av_sigmaI/netI 0.0967
_diffrn_reflns_limit_h_max 14
_diffrn_reflns_limit_h_min -14
_diffrn_reflns_limit_k_max 17
_diffrn_reflns_limit_k_min -17
_diffrn_reflns_limit_l_max 17
_diffrn_reflns_limit_l_min -16
_diffrn_reflns_number 21576
_diffrn_reflns_theta_full 25.00
_diffrn_reflns_theta_max 25.00
_diffrn_reflns_theta_min 3.06
_exptl_absorpt_coefficient_mu 0.702
_exptl_absorpt_correction_T_max 0.9725
_exptl_absorpt_correction_T_min 0.7292
_exptl_absorpt_correction_type numerical
_exptl_absorpt_process_details 'Busing, W. R.; Levy, H. A. Acta Crystallogr. 1957, 10, 180-182'
_exptl_crystal_colour blue
_exptl_crystal_density_diffrn 1.561
_exptl_crystal_density_method 'not measured'
_exptl_crystal_description plate
_exptl_crystal_F_000 1140
_exptl_crystal_size_max 0.48
_exptl_crystal_size_mid 0.28
_exptl_crystal_size_min 0.04
_refine_diff_density_max 1.066
_refine_diff_density_min -1.257
_refine_diff_density_rms 0.108
_refine_ls_extinction_method none
_refine_ls_goodness_of_fit_ref 0.989
_refine_ls_hydrogen_treatment mixed
_refine_ls_matrix_type full
_refine_ls_number_parameters 631
_refine_ls_number_reflns 8364
_refine_ls_number_restraints 0
_refine_ls_restrained_S_all 0.989
_refine_ls_R_factor_all 0.0554
_refine_ls_R_factor_gt 0.0441
_refine_ls_shift/su_max 0.001
_refine_ls_shift/su_mean 0.000
_refine_ls_structure_factor_coef Fsqd
_refine_ls_weighting_details 'calc w=1/[\s^2^(Fo^2^)+(0.0298P)^2^+0.0000P] where P=(Fo^2^+2Fc^2^)/3'
_refine_ls_weighting_scheme calc
_refine_ls_wR_factor_gt 0.0962
_refine_ls_wR_factor_ref 0.1031
_reflns_number_gt 6556
_reflns_number_total 8364
_reflns_threshold_expression >2sigma(I)
_cod_data_source_file ic5b02409_si_002.cif
_cod_data_source_block 1
_cod_original_sg_symbol_H-M P-1
_cod_database_code 4344702

loop_
_symmetry_equiv_pos_as_xyz
'x, y, z'
'-x, -y, -z'

loop_
_atom_site_label
_atom_site_type_symbol
_atom_site_fract_x
_atom_site_fract_y
_atom_site_fract_z
_atom_site_U_iso_or_equiv
_atom_site_adp_type
_atom_site_occupancy
_atom_site_symmetry_multiplicity
_atom_site_calc_flag
_atom_site_refinement_flags
Ru1 Ru 0.63487(3) 0.62508(2) 0.66136(2) 0.01145(10) Uani 1 1 d .
Ru2 Ru 1.09821(3) 0.86804(2) 0.78461(2) 0.01423(10) Uani 1 1 d .
O1 O 0.6560(3) 0.2606(2) 0.9282(2) 0.0240(7) Uani 1 1 d .
O2 O 0.6114(2) 0.64975(19) 0.78836(18) 0.0140(6) Uani 1 1 d .
O3 O 0.6640(2) 0.77728(19) 0.58699(19) 0.0143(6) Uani 1 1 d .
O4 O 0.4689(2) 0.62910(19) 0.66250(19) 0.0149(6) Uani 1 1 d .
O5 O 0.7977(2) 0.62419(19) 0.66097(19) 0.0145(6) Uani 1 1 d .
O6 O 0.6647(2) 0.6144(2) 0.52783(19) 0.0156(6) Uani 1 1 d .
O7 O 0.6914(2) 0.9105(2) 0.7180(2) 0.0211(7) Uani 1 1 d .
O8 O 1.1331(2) 0.8947(2) 0.63779(19) 0.0160(6) Uani 1 1 d .
O9 O 1.1533(2) 1.0085(2) 0.7638(2) 0.0207(7) Uani 1 1 d .
O10 O 1.2546(2) 0.8192(2) 0.7838(2) 0.0187(7) Uani 1 1 d .
O11 O 1.0748(2) 0.8326(2) 0.9311(2) 0.0192(7) Uani 1 1 d .
O12 O 1.0445(2) 0.72988(19) 0.80232(19) 0.0160(6) Uani 1 1 d .
N1 N 0.6171(3) 0.4775(2) 0.7338(2) 0.0121(7) Uani 1 1 d .
N2 N 0.6679(3) 0.4377(3) 0.9774(2) 0.0177(8) Uani 1 1 d .
H2 H 0.6816 0.3748 1.0048 0.021 Uiso 1 1 calc R
N3 N 0.9425(3) 0.9053(2) 0.7900(2) 0.0159(8) Uani 1 1 d .
N4 N 0.8799(3) 0.8630(2) 0.5795(2) 0.0154(8) Uani 1 1 d .
H4A H 0.8064 0.8593 0.5888 0.019 Uiso 1 1 calc R
C1 C 0.5898(3) 0.3990(3) 0.7038(3) 0.0123(9) Uani 1 1 d .
C2 C 0.5501(3) 0.4076(3) 0.6234(3) 0.0151(9) Uani 1 1 d .
H2A H 0.5363 0.4711 0.5798 0.018 Uiso 1 1 calc R
C3 C 0.5309(3) 0.3201(3) 0.6084(3) 0.0196(10) Uani 1 1 d .
H3 H 0.5036 0.3243 0.5534 0.024 Uiso 1 1 calc R
C4 C 0.5506(3) 0.2269(3) 0.6715(3) 0.0189(10) Uani 1 1 d .
H4 H 0.5403 0.1690 0.6575 0.023 Uiso 1 1 calc R
C5 C 0.5854(3) 0.2180(3) 0.7553(3) 0.0199(10) Uani 1 1 d .
H5 H 0.5959 0.1541 0.8005 0.024 Uiso 1 1 calc R
C6 C 0.6042(3) 0.3049(3) 0.7711(3) 0.0149(9) Uani 1 1 d .
C7 C 0.6365(3) 0.3208(3) 0.8529(3) 0.0178(10) Uani 1 1 d .
C8 C 0.6372(3) 0.4319(3) 0.8244(3) 0.0139(9) Uani 1 1 d .
C9 C 0.6497(3) 0.4819(3) 0.8842(3) 0.0148(9) Uani 1 1 d .
C10 C 0.6319(3) 0.5855(3) 0.8662(3) 0.0144(9) Uani 1 1 d .
C11 C 0.6398(3) 0.6004(3) 0.9545(3) 0.0148(9) Uani 1 1 d .
C12 C 0.6335(3) 0.6858(3) 0.9794(3) 0.0181(10) Uani 1 1 d .
H12 H 0.6203 0.7489 0.9347 0.022 Uiso 1 1 calc R
C13 C 0.6475(3) 0.6743(3) 1.0718(3) 0.0221(10) Uani 1 1 d .
H13 H 0.6449 0.7307 1.0905 0.027 Uiso 1 1 calc R
C14 C 0.6652(4) 0.5815(4) 1.1370(3) 0.0257(11) Uani 1 1 d .
H14 H 0.6721 0.5758 1.2004 0.031 Uiso 1 1 calc R
C15 C 0.6732(4) 0.4970(3) 1.1136(3) 0.0214(10) Uani 1 1 d .
H15 H 0.6865 0.4342 1.1589 0.026 Uiso 1 1 calc R
C16 C 0.6611(3) 0.5081(3) 1.0208(3) 0.0177(10) Uani 1 1 d .
C17 C 0.3014(3) 0.6922(3) 0.6272(3) 0.0162(9) Uani 1 1 d .
H17A H 0.2596 0.6692 0.6975 0.019 Uiso 1 1 calc R
H17B H 0.2889 0.6417 0.6007 0.019 Uiso 1 1 calc R
H17C H 0.2752 0.7557 0.5898 0.019 Uiso 1 1 calc R
C18 C 0.4246(3) 0.7075(3) 0.6175(3) 0.0135(9) Uani 1 1 d .
C19 C 0.4807(3) 0.8036(3) 0.5615(3) 0.0151(9) Uani 1 1 d .
H19 H 0.4382 0.8535 0.5278 0.018 Uiso 1 1 calc R
C20 C 0.5921(3) 0.8337(3) 0.5500(3) 0.0128(9) Uani 1 1 d .
C21 C 0.6375(3) 0.9426(3) 0.4917(3) 0.0175(9) Uani 1 1 d .
H21A H 0.6515 0.9724 0.5372 0.021 Uiso 1 1 calc R
H21B H 0.5824 0.9793 0.4583 0.021 Uiso 1 1 calc R
H21C H 0.7081 0.9465 0.4419 0.021 Uiso 1 1 calc R
C22 C 0.7610(4) 0.5781(3) 0.3896(3) 0.0232(10) Uani 1 1 d .
H22A H 0.7410 0.6393 0.3423 0.028 Uiso 1 1 calc R
H22B H 0.7060 0.5219 0.4053 0.028 Uiso 1 1 calc R
H22C H 0.8362 0.5632 0.3603 0.028 Uiso 1 1 calc R
C23 C 0.7605(4) 0.5936(3) 0.4839(3) 0.0169(9) Uani 1 1 d .
C24 C 0.8584(3) 0.5860(3) 0.5151(3) 0.0184(10) Uani 1 1 d .
H24 H 0.9215 0.5657 0.4775 0.022 Uiso 1 1 calc R
C25 C 0.8738(4) 0.6050(3) 0.5967(3) 0.0168(9) Uani 1 1 d .
C26 C 0.9899(4) 0.6016(3) 0.6127(3) 0.0257(11) Uani 1 1 d .
H26A H 0.9880 0.5496 0.6777 0.031 Uiso 1 1 calc R
H26B H 1.0147 0.6670 0.6107 0.031 Uiso 1 1 calc R
H26C H 1.0424 0.5861 0.5602 0.031 Uiso 1 1 calc R
C27 C 0.8676(3) 0.9400(3) 0.8579(3) 0.0168(9) Uani 1 1 d .
C28 C 0.8928(4) 0.9755(3) 0.9254(3) 0.0223(10) Uani 1 1 d .
H28 H 0.9670 0.9766 0.9329 0.027 Uiso 1 1 calc R
C29 C 0.8057(4) 1.0092(3) 0.9817(3) 0.0253(11) Uani 1 1 d .
H29 H 0.8216 1.0358 1.0267 0.030 Uiso 1 1 calc R
C30 C 0.6960(4) 1.0050(3) 0.9735(3) 0.0238(11) Uani 1 1 d .
H30 H 0.6374 1.0254 1.0152 0.029 Uiso 1 1 calc R
C31 C 0.6720(4) 0.9710(3) 0.9045(3) 0.0202(10) Uani 1 1 d .
H31 H 0.5974 0.9685 0.8980 0.024 Uiso 1 1 calc R
C32 C 0.7591(3) 0.9410(3) 0.8454(3) 0.0141(9) Uani 1 1 d .
C33 C 0.7651(3) 0.9141(3) 0.7589(3) 0.0152(9) Uani 1 1 d .
C34 C 0.8846(3) 0.8947(3) 0.7278(3) 0.0172(10) Uani 1 1 d .
C35 C 0.9353(3) 0.8760(3) 0.6433(3) 0.0143(9) Uani 1 1 d .
C36 C 1.0546(3) 0.8806(3) 0.6007(3) 0.0132(9) Uani 1 1 d .
C37 C 1.0676(3) 0.8691(3) 0.5072(3) 0.0134(9) Uani 1 1 d .
C42 C 0.9575(3) 0.8567(3) 0.4990(3) 0.0131(9) Uani 1 1 d .
C41 C 0.9394(4) 0.8406(3) 0.4177(3) 0.0190(10) Uani 1 1 d .
H41 H 0.8654 0.8337 0.4113 0.023 Uiso 1 1 calc R
C40 C 1.0319(4) 0.8350(3) 0.3473(3) 0.0219(10) Uani 1 1 d .
H40 H 1.0213 0.8237 0.2915 0.026 Uiso 1 1 calc R
C39 C 1.1428(4) 0.8456(3) 0.3550(3) 0.0217(10) Uani 1 1 d .
H39 H 1.2051 0.8405 0.3053 0.026 Uiso 1 1 calc R
C38 C 1.1607(4) 0.8632(3) 0.4345(3) 0.0197(10) Uani 1 1 d .
H38 H 1.2350 0.8712 0.4397 0.024 Uiso 1 1 calc R
C43 C 1.4350(3) 0.8115(3) 0.8111(3) 0.0202(10) Uani 1 1 d .
H43A H 1.4666 0.7877 0.7575 0.024 Uiso 1 1 calc R
H43B H 1.4104 0.7539 0.8744 0.024 Uiso 1 1 calc R
H43C H 1.4925 0.8552 0.8150 0.024 Uiso 1 1 calc R
C44 C 1.3363(3) 0.8692(3) 0.7902(3) 0.0165(9) Uani 1 1 d .
C45 C 1.3378(3) 0.9690(3) 0.7822(3) 0.0185(10) Uani 1 1 d .
H45 H 1.4044 0.9968 0.7875 0.022 Uiso 1 1 calc R
C46 C 1.2517(4) 1.0325(3) 0.7672(3) 0.0194(10) Uani 1 1 d .
C47 C 1.2702(4) 1.1408(3) 0.7537(4) 0.0304(12) Uani 1 1 d .
H47A H 1.2149 1.1541 0.8062 0.036 Uiso 1 1 calc R
H47B H 1.2613 1.1846 0.6886 0.036 Uiso 1 1 calc R
H47C H 1.3463 1.1542 0.7575 0.036 Uiso 1 1 calc R
C48 C 1.0036(5) 0.7410(4) 1.1027(3) 0.0412(14) Uani 1 1 d .
H48A H 0.9647 0.7972 1.1136 0.049 Uiso 1 1 calc R
H48B H 1.0777 0.7415 1.1156 0.049 Uiso 1 1 calc R
H48C H 0.9591 0.6776 1.1479 0.049 Uiso 1 1 calc R
C49 C 1.0183(4) 0.7514(3) 0.9965(3) 0.0225(10) Uani 1 1 d .
C50 C 0.9714(4) 0.6746(3) 0.9779(3) 0.0271(11) Uani 1 1 d .
H50 H 0.9223 0.6235 1.0333 0.032 Uiso 1 1 calc R
C51 C 0.9896(3) 0.6656(3) 0.8859(3) 0.0202(10) Uani 1 1 d .
C52 C 0.9420(4) 0.5725(3) 0.8810(3) 0.0275(11) Uani 1 1 d .
H52A H 1.0035 0.5389 0.8535 0.033 Uiso 1 1 calc R
H52B H 0.8905 0.5908 0.8383 0.033 Uiso 1 1 calc R
H52C H 0.9009 0.5270 0.9480 0.033 Uiso 1 1 calc R

loop_
_atom_site_aniso_label
_atom_site_aniso_U_11
_atom_site_aniso_U_22
_atom_site_aniso_U_33
_atom_site_aniso_U_23
_atom_site_aniso_U_13
_atom_site_aniso_U_12
Ru1 0.01236(19) 0.01174(18) 0.01157(18) -0.00488(13) -0.00486(15) 0.00285(13)
Ru2 0.01141(19) 0.0166(2) 0.0170(2) -0.00750(15) -0.00598(15) 0.00256(14)
O1 0.0358(19) 0.0173(17) 0.0188(16) -0.0031(13) -0.0133(15) 0.0067(14)
O2 0.0159(15) 0.0172(15) 0.0120(15) -0.0072(12) -0.0067(13) 0.0014(12)
O3 0.0143(15) 0.0143(15) 0.0171(15) -0.0073(12) -0.0070(13) 0.0017(12)
O4 0.0121(15) 0.0178(16) 0.0176(15) -0.0073(12) -0.0081(13) 0.0048(12)
O5 0.0147(15) 0.0149(15) 0.0152(15) -0.0054(12) -0.0069(13) 0.0026(12)
O6 0.0156(16) 0.0201(16) 0.0121(15) -0.0065(12) -0.0050(13) 0.0033(12)
O7 0.0111(15) 0.0294(18) 0.0236(17) -0.0103(14) -0.0056(14) -0.0003(13)
O8 0.0113(15) 0.0200(16) 0.0178(15) -0.0065(12) -0.0064(13) -0.0014(12)
O9 0.0167(16) 0.0205(17) 0.0265(17) -0.0094(13) -0.0078(14) 0.0007(13)
O10 0.0122(16) 0.0231(17) 0.0252(17) -0.0138(13) -0.0055(14) 0.0050(12)
O11 0.0145(16) 0.0281(18) 0.0206(16) -0.0115(14) -0.0111(14) 0.0069(13)
O12 0.0140(15) 0.0168(16) 0.0154(15) -0.0044(12) -0.0036(13) 0.0023(12)
N1 0.0159(19) 0.0110(18) 0.0121(18) -0.0054(14) -0.0071(15) 0.0041(14)
N2 0.022(2) 0.017(2) 0.0140(18) -0.0036(15) -0.0088(17) 0.0032(15)
N3 0.0125(19) 0.022(2) 0.0160(19) -0.0099(15) -0.0049(16) 0.0020(15)
N4 0.0116(18) 0.022(2) 0.0147(18) -0.0072(15) -0.0065(16) 0.0007(14)
C1 0.013(2) 0.009(2) 0.015(2) -0.0062(16) -0.0025(18) 0.0029(16)
C2 0.015(2) 0.016(2) 0.014(2) -0.0052(17) -0.0051(19) 0.0019(17)
C3 0.017(2) 0.027(3) 0.016(2) -0.0099(19) -0.004(2) -0.0010(19)
C4 0.019(2) 0.015(2) 0.024(2) -0.0116(19) -0.001(2) -0.0024(18)
C5 0.020(2) 0.011(2) 0.024(2) -0.0043(18) -0.003(2) -0.0016(17)
C6 0.016(2) 0.015(2) 0.014(2) -0.0049(17) -0.0059(19) 0.0031(17)
C7 0.015(2) 0.018(2) 0.020(2) -0.0089(19) 0.000(2) 0.0020(17)
C8 0.015(2) 0.014(2) 0.013(2) -0.0040(17) -0.0062(18) 0.0052(17)
C9 0.014(2) 0.017(2) 0.009(2) -0.0014(17) -0.0012(18) 0.0003(17)
C10 0.014(2) 0.014(2) 0.013(2) -0.0058(17) 0.0009(19) -0.0014(17)
C11 0.011(2) 0.019(2) 0.014(2) -0.0058(18) -0.0038(18) -0.0009(17)
C12 0.013(2) 0.024(2) 0.018(2) -0.0107(19) -0.0009(19) 0.0006(18)
C13 0.018(2) 0.034(3) 0.021(2) -0.019(2) -0.002(2) -0.001(2)
C14 0.021(3) 0.044(3) 0.015(2) -0.016(2) -0.004(2) 0.001(2)
C15 0.024(3) 0.026(3) 0.014(2) -0.0048(19) -0.007(2) -0.0016(19)
C16 0.019(2) 0.022(2) 0.011(2) -0.0061(18) -0.0028(19) -0.0014(18)
C17 0.015(2) 0.017(2) 0.019(2) -0.0080(18) -0.008(2) 0.0030(17)
C18 0.017(2) 0.020(2) 0.009(2) -0.0100(17) -0.0056(19) 0.0050(18)
C19 0.019(2) 0.016(2) 0.017(2) -0.0082(18) -0.015(2) 0.0085(17)
C20 0.021(2) 0.010(2) 0.012(2) -0.0069(17) -0.0067(19) 0.0057(17)
C21 0.019(2) 0.012(2) 0.020(2) -0.0034(18) -0.006(2) -0.0003(17)
C22 0.029(3) 0.029(3) 0.017(2) -0.014(2) -0.007(2) 0.007(2)
C23 0.025(3) 0.010(2) 0.018(2) -0.0060(17) -0.007(2) 0.0066(17)
C24 0.015(2) 0.021(2) 0.021(2) -0.0128(19) -0.002(2) 0.0054(18)
C25 0.020(2) 0.008(2) 0.019(2) -0.0012(17) -0.006(2) 0.0044(17)
C26 0.020(3) 0.032(3) 0.033(3) -0.018(2) -0.013(2) 0.011(2)
C27 0.020(2) 0.013(2) 0.018(2) -0.0071(18) -0.004(2) 0.0039(17)
C28 0.022(3) 0.026(3) 0.024(2) -0.011(2) -0.013(2) 0.0060(19)
C29 0.029(3) 0.029(3) 0.023(3) -0.016(2) -0.009(2) 0.007(2)
C30 0.027(3) 0.022(3) 0.024(3) -0.014(2) -0.003(2) 0.008(2)
C31 0.019(2) 0.017(2) 0.022(2) -0.0057(19) -0.005(2) 0.0019(18)
C32 0.017(2) 0.011(2) 0.014(2) -0.0042(17) -0.0037(19) 0.0008(17)
C33 0.014(2) 0.010(2) 0.019(2) -0.0037(17) -0.003(2) -0.0022(16)
C34 0.018(2) 0.013(2) 0.019(2) -0.0055(18) -0.003(2) -0.0001(17)
C35 0.014(2) 0.015(2) 0.016(2) -0.0056(17) -0.0083(19) 0.0016(17)
C36 0.013(2) 0.009(2) 0.016(2) -0.0016(17) -0.0053(19) 0.0014(16)
C37 0.012(2) 0.013(2) 0.015(2) -0.0040(17) -0.0060(19) 0.0045(16)
C42 0.014(2) 0.011(2) 0.013(2) -0.0031(17) -0.0035(19) 0.0030(16)
C41 0.020(2) 0.019(2) 0.018(2) -0.0049(19) -0.009(2) 0.0035(18)
C40 0.031(3) 0.021(2) 0.016(2) -0.0072(18) -0.010(2) 0.002(2)
C39 0.026(3) 0.021(2) 0.016(2) -0.0062(19) -0.001(2) 0.0054(19)
C38 0.015(2) 0.021(2) 0.018(2) -0.0028(18) -0.003(2) 0.0003(18)
C43 0.014(2) 0.024(3) 0.021(2) -0.0074(19) -0.005(2) 0.0017(18)
C44 0.013(2) 0.027(3) 0.007(2) -0.0056(18) 0.0002(18) -0.0007(18)
C45 0.016(2) 0.023(2) 0.021(2) -0.0110(19) -0.008(2) -0.0003(18)
C46 0.018(2) 0.025(3) 0.016(2) -0.0094(19) -0.004(2) -0.0004(19)
C47 0.023(3) 0.024(3) 0.048(3) -0.016(2) -0.012(2) 0.001(2)
C48 0.062(4) 0.042(3) 0.019(3) -0.011(2) -0.013(3) 0.012(3)
C49 0.026(3) 0.024(3) 0.018(2) -0.008(2) -0.007(2) 0.015(2)
C50 0.031(3) 0.023(3) 0.022(3) -0.006(2) -0.003(2) 0.003(2)
C51 0.012(2) 0.020(2) 0.028(3) -0.009(2) -0.006(2) 0.0043(18)
C52 0.023(3) 0.023(3) 0.033(3) -0.008(2) -0.005(2) -0.002(2)

loop_
_atom_type_symbol
_atom_type_description
_atom_type_scat_dispersion_real
_atom_type_scat_dispersion_imag
_atom_type_scat_source
C C 0.0033 0.0016 'International Tables Vol C Tables 4.2.6.8 and 6.1.1.4'
H H 0.0000 0.0000 'International Tables Vol C Tables 4.2.6.8 and 6.1.1.4'
N N 0.0061 0.0033 'International Tables Vol C Tables 4.2.6.8 and 6.1.1.4'
O O 0.0106 0.0060 'International Tables Vol C Tables 4.2.6.8 and 6.1.1.4'
Ru Ru -1.2594 0.8363 'International Tables Vol C Tables 4.2.6.8 and 6.1.1.4'

loop_
_geom_angle_atom_site_label_1
_geom_angle_atom_site_label_2
_geom_angle_atom_site_label_3
_geom_angle
_geom_angle_site_symmetry_1
_geom_angle_site_symmetry_3
N1 Ru1 O5 88.81(12) . .
N1 Ru1 O6 93.09(12) . .
O5 Ru1 O6 93.66(11) . .
N1 Ru1 O2 92.21(11) . .
O5 Ru1 O2 84.79(11) . .
O6 Ru1 O2 174.45(10) . .
N1 Ru1 O4 92.25(12) . .
O5 Ru1 O4 178.60(10) . .
O6 Ru1 O4 87.20(11) . .
O2 Ru1 O4 94.25(11) . .
N1 Ru1 O3 176.24(12) . 1
O5 Ru1 O3 87.43(11) . 1
O6 Ru1 O3 87.31(10) . 1
O2 Ru1 O3 87.30(10) . 1
O4 Ru1 O3 91.51(10) . 1
N1 Ru1 O3 176.24(12) . .
O5 Ru1 O3 87.43(11) . .
O6 Ru1 O3 87.31(10) . .
O2 Ru1 O3 87.30(10) . .
O4 Ru1 O3 91.51(10) . .
O3 Ru1 O3 0.0(2) 1 .
N3 Ru2 O12 88.32(12) . .
N3 Ru2 O11 92.62(12) . .
O12 Ru2 O11 93.69(11) . .
N3 Ru2 O8 92.20(12) . .
O12 Ru2 O8 84.14(10) . .
O11 Ru2 O8 174.66(11) . .
N3 Ru2 O9 91.72(12) . .
O12 Ru2 O9 178.87(10) . .
O11 Ru2 O9 87.43(11) . .
O8 Ru2 O9 94.73(11) . .
N3 Ru2 O10 175.98(12) . .
O12 Ru2 O10 87.90(11) . .
O11 Ru2 O10 86.26(11) . .
O8 Ru2 O10 88.77(11) . .
O9 Ru2 O10 92.09(11) . .
C10 O2 Ru1 122.1(3) . .
O3 O3 C20 0(10) 1 .
O3 O3 Ru1 0(10) 1 .
C20 O3 Ru1 124.1(2) . .
C18 O4 Ru1 124.6(2) . .
C25 O5 Ru1 123.2(3) . .
C23 O6 Ru1 122.8(3) . .
C36 O8 Ru2 119.9(2) . .
C46 O9 Ru2 123.8(3) . .
C44 O10 Ru2 123.6(3) . .
C49 O11 Ru2 122.1(3) . .
C51 O12 Ru2 122.6(3) . .
C8 N1 C1 106.7(3) . .
C8 N1 Ru1 123.1(3) . .
C1 N1 Ru1 130.1(3) . .
C9 N2 C16 109.3(3) . .
C9 N2 H2 125.3 . .
C16 N2 H2 125.3 . .
C34 N3 C27 107.1(3) . .
C34 N3 Ru2 122.8(3) . .
C27 N3 Ru2 130.0(3) . .
C42 N4 C35 109.1(3) . .
C42 N4 H4A 125.5 . .
C35 N4 H4A 125.5 . .
C2 C1 C6 121.0(4) . .
C2 C1 N1 128.0(4) . .
C6 C1 N1 110.9(3) . .
C1 C2 C3 117.7(4) . .
C1 C2 H2A 121.2 . .
C3 C2 H2A 121.2 . .
C4 C3 C2 121.8(4) . .
C4 C3 H3 119.1 . .
C2 C3 H3 119.1 . .
C3 C4 C5 120.2(4) . .
C3 C4 H4 119.9 . .
C5 C4 H4 119.9 . .
C6 C5 C4 118.2(4) . .
C6 C5 H5 120.9 . .
C4 C5 H5 120.9 . .
C5 C6 C1 120.8(4) . .
C5 C6 C7 131.6(4) . .
C1 C6 C7 107.5(3) . .
O1 C7 C6 130.5(4) . .
O1 C7 C8 126.2(4) . .
C6 C7 C8 103.2(3) . .
N1 C8 C9 123.8(4) . .
N1 C8 C7 111.3(3) . .
C9 C8 C7 124.8(4) . .
C8 C9 N2 125.3(4) . .
C8 C9 C10 125.9(4) . .
N2 C9 C10 108.4(3) . .
O2 C10 C9 126.4(4) . .
O2 C10 C11 127.6(4) . .
C9 C10 C11 106.0(3) . .
C16 C11 C12 120.5(4) . .
C16 C11 C10 107.1(3) . .
C12 C11 C10 132.3(4) . .
C13 C12 C11 117.5(4) . .
C13 C12 H12 121.3 . .
C11 C12 H12 121.3 . .
C14 C13 C12 120.7(4) . .
C14 C13 H13 119.6 . .
C12 C13 H13 119.6 . .
C15 C14 C13 122.7(4) . .
C15 C14 H14 118.6 . .
C13 C14 H14 118.6 . .
C14 C15 C16 116.9(4) . .
C14 C15 H15 121.6 . .
C16 C15 H15 121.6 . .
N2 C16 C15 129.2(4) . .
N2 C16 C11 109.2(3) . .
C15 C16 C11 121.6(4) . .
C18 C17 H17A 109.5 . .
C18 C17 H17B 109.5 . .
H17A C17 H17B 109.5 . .
C18 C17 H17C 109.5 . .
H17A C17 H17C 109.5 . .
H17B C17 H17C 109.5 . .
O4 C18 C19 126.0(4) . .
O4 C18 C17 115.2(3) . .
C19 C18 C17 118.8(4) . .
C20 C19 C18 126.9(4) . .
C20 C19 H19 116.5 . .
C18 C19 H19 116.5 . .
O3 C20 O3 0.0(4) 1 .
O3 C20 C19 126.2(4) 1 .
O3 C20 C19 126.2(4) . .
O3 C20 C21 113.7(3) 1 .
O3 C20 C21 113.7(3) . .
C19 C20 C21 120.1(4) . .
C20 C21 H21A 109.5 . .
C20 C21 H21B 109.5 . .
H21A C21 H21B 109.5 . .
C20 C21 H21C 109.5 . .
H21A C21 H21C 109.5 . .
H21B C21 H21C 109.5 . .
C23 C22 H22A 109.5 . .
C23 C22 H22B 109.5 . .
H22A C22 H22B 109.5 . .
C23 C22 H22C 109.5 . .
H22A C22 H22C 109.5 . .
H22B C22 H22C 109.5 . .
O6 C23 C24 126.1(4) . .
O6 C23 C22 114.0(4) . .
C24 C23 C22 119.9(4) . .
C23 C24 C25 126.7(4) . .
C23 C24 H24 116.7 . .
C25 C24 H24 116.7 . .
O5 C25 C24 126.2(4) . .
O5 C25 C26 115.3(4) . .
C24 C25 C26 118.5(4) . .
C25 C26 H26A 109.5 . .
C25 C26 H26B 109.5 . .
H26A C26 H26B 109.5 . .
C25 C26 H26C 109.5 . .
H26A C26 H26C 109.5 . .
H26B C26 H26C 109.5 . .
C28 C27 C32 120.8(4) . .
C28 C27 N3 128.1(4) . .
C32 C27 N3 111.0(4) . .
C29 C28 C27 117.8(4) . .
C29 C28 H28 121.1 . .
C27 C28 H28 121.1 . .
C28 C29 C30 121.6(4) . .
C28 C29 H29 119.2 . .
C30 C29 H29 119.2 . .
C29 C30 C31 120.1(4) . .
C29 C30 H30 119.9 . .
C31 C30 H30 119.9 . .
C32 C31 C30 118.6(4) . .
C32 C31 H31 120.7 . .
C30 C31 H31 120.7 . .
C31 C32 C27 120.9(4) . .
C31 C32 C33 131.9(4) . .
C27 C32 C33 107.0(4) . .
O7 C33 C32 129.7(4) . .
O7 C33 C34 126.3(4) . .
C32 C33 C34 104.0(3) . .
N3 C34 C35 123.1(4) . .
N3 C34 C33 110.6(3) . .
C35 C34 C33 126.1(4) . .
N4 C35 C34 125.0(4) . .
N4 C35 C36 108.6(3) . .
C34 C35 C36 125.9(4) . .
O8 C36 C35 126.5(4) . .
O8 C36 C37 127.3(4) . .
C35 C36 C37 106.2(3) . .
C38 C37 C42 120.3(4) . .
C38 C37 C36 133.6(4) . .
C42 C37 C36 106.0(3) . .
N4 C42 C41 128.9(4) . .
N4 C42 C37 110.0(3) . .
C41 C42 C37 121.0(4) . .
C40 C41 C42 117.7(4) . .
C40 C41 H41 121.2 . .
C42 C41 H41 121.2 . .
C41 C40 C39 122.1(4) . .
C41 C40 H40 119.0 . .
C39 C40 H40 119.0 . .
C38 C39 C40 120.2(4) . .
C38 C39 H39 119.9 . .
C40 C39 H39 119.9 . .
C39 C38 C37 118.7(4) . .
C39 C38 H38 120.6 . .
C37 C38 H38 120.6 . .
C44 C43 H43A 109.5 . .
C44 C43 H43B 109.5 . .
H43A C43 H43B 109.5 . .
C44 C43 H43C 109.5 . .
H43A C43 H43C 109.5 . .
H43B C43 H43C 109.5 . .
O10 C44 C45 125.6(4) . .
O10 C44 C43 115.2(4) . .
C45 C44 C43 119.2(4) . .
C44 C45 C46 126.9(4) . .
C44 C45 H45 116.6 . .
C46 C45 H45 116.6 . .
O9 C46 C45 126.6(4) . .
O9 C46 C47 113.5(4) . .
C45 C46 C47 119.9(4) . .
C46 C47 H47A 109.5 . .
C46 C47 H47B 109.5 . .
H47A C47 H47B 109.5 . .
C46 C47 H47C 109.5 . .
H47A C47 H47C 109.5 . .
H47B C47 H47C 109.5 . .
C49 C48 H48A 109.5 . .
C49 C48 H48B 109.5 . .
H48A C48 H48B 109.5 . .
C49 C48 H48C 109.5 . .
H48A C48 H48C 109.5 . .
H48B C48 H48C 109.5 . .
O11 C49 C50 126.3(4) . .
O11 C49 C48 114.5(4) . .
C50 C49 C48 119.2(4) . .
C51 C50 C49 126.5(4) . .
C51 C50 H50 116.8 . .
C49 C50 H50 116.8 . .
O12 C51 C50 126.2(4) . .
O12 C51 C52 114.4(4) . .
C50 C51 C52 119.4(4) . .
C51 C52 H52A 109.5 . .
C51 C52 H52B 109.5 . .
H52A C52 H52B 109.5 . .
C51 C52 H52C 109.5 . .
H52A C52 H52C 109.5 . .
H52B C52 H52C 109.5 . .

loop_
_geom_bond_atom_site_label_1
_geom_bond_atom_site_label_2
_geom_bond_distance
_geom_bond_site_symmetry_2
Ru1 N1 1.980(3) .
Ru1 O5 2.005(3) .
Ru1 O6 2.010(3) .
Ru1 O2 2.018(3) .
Ru1 O4 2.042(3) .
Ru1 O3 2.044(3) 1
Ru1 O3 2.044(3) .
Ru2 N3 1.977(3) .
Ru2 O12 2.004(3) .
Ru2 O11 2.010(3) .
Ru2 O8 2.024(3) .
Ru2 O9 2.026(3) .
Ru2 O10 2.042(3) .
O1 C7 1.223(5) .
O2 C10 1.276(4) .
O3 O3 0.000(5) 1
O3 C20 1.285(5) .
O4 C18 1.279(4) .
O5 C25 1.273(5) .
O6 C23 1.290(5) .
O7 C33 1.230(5) .
O8 C36 1.284(4) .
O9 C46 1.282(5) .
O10 C44 1.288(5) .
O11 C49 1.280(5) .
O12 C51 1.271(5) .
N1 C8 1.360(5) .
N1 C1 1.434(4) .
N2 C9 1.382(5) .
N2 C16 1.386(5) .
N2 H2 0.8800 .
N3 C34 1.360(5) .
N3 C27 1.426(5) .
N4 C42 1.372(5) .
N4 C35 1.373(5) .
N4 H4A 0.8800 .
C1 C2 1.378(5) .
C1 C6 1.399(5) .
C2 C3 1.393(5) .
C2 H2A 0.9500 .
C3 C4 1.387(5) .
C3 H3 0.9500 .
C4 C5 1.391(5) .
C4 H4 0.9500 .
C5 C6 1.390(5) .
C5 H5 0.9500 .
C6 C7 1.476(5) .
C7 C8 1.495(5) .
C8 C9 1.378(5) .
C9 C10 1.438(5) .
C10 C11 1.448(5) .
C11 C16 1.403(5) .
C11 C12 1.407(5) .
C12 C13 1.392(5) .
C12 H12 0.9500 .
C13 C14 1.387(6) .
C13 H13 0.9500 .
C14 C15 1.382(6) .
C14 H14 0.9500 .
C15 C16 1.390(5) .
C15 H15 0.9500 .
C17 C18 1.500(5) .
C17 H17A 0.9800 .
C17 H17B 0.9800 .
C17 H17C 0.9800 .
C18 C19 1.401(5) .
C19 C20 1.393(5) .
C19 H19 0.9500 .
C20 O3 1.285(5) 1
C20 C21 1.515(5) .
C21 H21A 0.9800 .
C21 H21B 0.9800 .
C21 H21C 0.9800 .
C22 C23 1.511(5) .
C22 H22A 0.9800 .
C22 H22B 0.9800 .
C22 H22C 0.9800 .
C23 C24 1.390(6) .
C24 C25 1.408(5) .
C24 H24 0.9500 .
C25 C26 1.506(5) .
C26 H26A 0.9800 .
C26 H26B 0.9800 .
C26 H26C 0.9800 .
C27 C28 1.391(5) .
C27 C32 1.395(6) .
C28 C29 1.391(6) .
C28 H28 0.9500 .
C29 C30 1.392(6) .
C29 H29 0.9500 .
C30 C31 1.393(5) .
C30 H30 0.9500 .
C31 C32 1.386(5) .
C31 H31 0.9500 .
C32 C33 1.472(5) .
C33 C34 1.485(5) .
C34 C35 1.387(5) .
C35 C36 1.440(5) .
C36 C37 1.444(5) .
C37 C38 1.397(5) .
C37 C42 1.413(5) .
C42 C41 1.394(5) .
C41 C40 1.371(6) .
C41 H41 0.9500 .
C40 C39 1.415(6) .
C40 H40 0.9500 .
C39 C38 1.377(5) .
C39 H39 0.9500 .
C38 H38 0.9500 .
C43 C44 1.498(5) .
C43 H43A 0.9800 .
C43 H43B 0.9800 .
C43 H43C 0.9800 .
C44 C45 1.397(6) .
C45 C46 1.399(6) .
C45 H45 0.9500 .
C46 C47 1.509(5) .
C47 H47A 0.9800 .
C47 H47B 0.9800 .
C47 H47C 0.9800 .
C48 C49 1.509(6) .
C48 H48A 0.9800 .
C48 H48B 0.9800 .
C48 H48C 0.9800 .
C49 C50 1.401(6) .
C50 C51 1.397(6) .
C50 H50 0.9500 .
C51 C52 1.504(5) .
C52 H52A 0.9800 .
C52 H52B 0.9800 .
C52 H52C 0.9800 .

loop_
_geom_hbond_atom_site_label_D
_geom_hbond_atom_site_label_H
_geom_hbond_atom_site_label_A
_geom_hbond_distance_DH
_geom_hbond_distance_HA
_geom_hbond_distance_DA
_geom_hbond_angle_DHA
_geom_hbond_site_symmetry_A
N2 H2 O1 0.88 2.39 2.922(4) 118.8 .
N4 H4A O7 0.88 2.44 2.961(4) 118.2 .
N4 H4A O3 0.88 2.14 2.905(4) 145.2 1

loop_
_geom_torsion_atom_site_label_1
_geom_torsion_atom_site_label_2
_geom_torsion_atom_site_label_3
_geom_torsion_atom_site_label_4
_geom_torsion
_geom_torsion_site_symmetry_1
_geom_torsion_site_symmetry_4
N1 Ru1 O2 C10 24.9(3) . .
O5 Ru1 O2 C10 -63.7(3) . .
O6 Ru1 O2 C10 -137.7(10) . .
O4 Ru1 O2 C10 117.3(3) . .
O3 Ru1 O2 C10 -151.4(3) 1 .
O3 Ru1 O2 C10 -151.4(3) . .
N1 Ru1 O3 O3 0.0(13) . 1
O5 Ru1 O3 O3 0.0(3) . 1
O6 Ru1 O3 O3 0.0(3) . 1
O2 Ru1 O3 O3 0.0(3) . 1
O4 Ru1 O3 O3 0.0(3) . 1
N1 Ru1 O3 C20 174.7(16) . .
O5 Ru1 O3 C20 172.3(3) . .
O6 Ru1 O3 C20 78.5(3) . .
O2 Ru1 O3 C20 -102.8(3) . .
O4 Ru1 O3 C20 -8.6(3) . .
O3 Ru1 O3 C20 0.0(17) 1 .
N1 Ru1 O4 C18 -174.0(3) . .
O5 Ru1 O4 C18 47(4) . .
O6 Ru1 O4 C18 -81.0(3) . .
O2 Ru1 O4 C18 93.6(3) . .
O3 Ru1 O4 C18 6.2(3) 1 .
O3 Ru1 O4 C18 6.2(3) . .
N1 Ru1 O5 C25 83.5(3) . .
O6 Ru1 O5 C25 -9.5(3) . .
O2 Ru1 O5 C25 175.8(3) . .
O4 Ru1 O5 C25 -137(4) . .
O3 Ru1 O5 C25 -96.7(3) 1 .
O3 Ru1 O5 C25 -96.7(3) . .
N1 Ru1 O6 C23 -77.5(3) . .
O5 Ru1 O6 C23 11.5(3) . .
O2 Ru1 O6 C23 85.1(12) . .
O4 Ru1 O6 C23 -169.6(3) . .
O3 Ru1 O6 C23 98.7(3) 1 .
O3 Ru1 O6 C23 98.7(3) . .
N3 Ru2 O8 C36 -31.1(3) . .
O12 Ru2 O8 C36 57.0(3) . .
O11 Ru2 O8 C36 123.3(11) . .
O9 Ru2 O8 C36 -123.0(3) . .
O10 Ru2 O8 C36 145.0(3) . .
N3 Ru2 O9 C46 170.2(3) . .
O12 Ru2 O9 C46 -98(6) . .
O11 Ru2 O9 C46 77.7(3) . .
O8 Ru2 O9 C46 -97.4(3) . .
O10 Ru2 O9 C46 -8.5(3) . .
N3 Ru2 O10 C44 -148.5(16) . .
O12 Ru2 O10 C44 -168.4(3) . .
O11 Ru2 O10 C44 -74.6(3) . .
O8 Ru2 O10 C44 107.4(3) . .
O9 Ru2 O10 C44 12.7(3) . .
N3 Ru2 O11 C49 75.3(3) . .
O12 Ru2 O11 C49 -13.2(3) . .
O8 Ru2 O11 C49 -79.0(12) . .
O9 Ru2 O11 C49 166.9(3) . .
O10 Ru2 O11 C49 -100.8(3) . .
N3 Ru2 O12 C51 -76.9(3) . .
O11 Ru2 O12 C51 15.6(3) . .
O8 Ru2 O12 C51 -169.3(3) . .
O9 Ru2 O12 C51 -169(5) . .
O10 Ru2 O12 C51 101.7(3) . .
O5 Ru1 N1 C8 60.2(3) . .
O6 Ru1 N1 C8 153.8(3) . .
O2 Ru1 N1 C8 -24.5(3) . .
O4 Ru1 N1 C8 -118.9(3) . .
O3 Ru1 N1 C8 57.8(18) 1 .
O3 Ru1 N1 C8 57.8(18) . .
O5 Ru1 N1 C1 -115.4(3) . .
O6 Ru1 N1 C1 -21.8(3) . .
O2 Ru1 N1 C1 159.8(3) . .
O4 Ru1 N1 C1 65.5(3) . .
O3 Ru1 N1 C1 -117.8(17) 1 .
O3 Ru1 N1 C1 -117.8(17) . .
O12 Ru2 N3 C34 -55.9(3) . .
O11 Ru2 N3 C34 -149.5(3) . .
O8 Ru2 N3 C34 28.2(3) . .
O9 Ru2 N3 C34 123.0(3) . .
O10 Ru2 N3 C34 -75.8(17) . .
O12 Ru2 N3 C27 119.6(3) . .
O11 Ru2 N3 C27 26.0(3) . .
O8 Ru2 N3 C27 -156.3(3) . .
O9 Ru2 N3 C27 -61.5(3) . .
O10 Ru2 N3 C27 99.8(17) . .
C8 N1 C1 C2 171.5(4) . .
Ru1 N1 C1 C2 -12.4(6) . .
C8 N1 C1 C6 -6.1(4) . .
Ru1 N1 C1 C6 170.1(3) . .
C6 C1 C2 C3 -3.5(6) . .
N1 C1 C2 C3 179.1(4) . .
C1 C2 C3 C4 0.0(6) . .
C2 C3 C4 C5 3.1(6) . .
C3 C4 C5 C6 -2.7(6) . .
C4 C5 C6 C1 -0.7(6) . .
C4 C5 C6 C7 177.2(4) . .
C2 C1 C6 C5 4.0(6) . .
N1 C1 C6 C5 -178.3(3) . .
C2 C1 C6 C7 -174.5(4) . .
N1 C1 C6 C7 3.3(4) . .
C5 C6 C7 O1 0.7(8) . .
C1 C6 C7 O1 178.9(4) . .
C5 C6 C7 C8 -177.6(4) . .
C1 C6 C7 C8 0.5(4) . .
C1 N1 C8 C9 -170.0(4) . .
Ru1 N1 C8 C9 13.5(5) . .
C1 N1 C8 C7 6.4(4) . .
Ru1 N1 C8 C7 -170.1(3) . .
O1 C7 C8 N1 177.2(4) . .
C6 C7 C8 N1 -4.4(4) . .
O1 C7 C8 C9 -6.5(7) . .
C6 C7 C8 C9 171.9(4) . .
N1 C8 C9 N2 178.6(4) . .
C7 C8 C9 N2 2.7(6) . .
N1 C8 C9 C10 7.1(6) . .
C7 C8 C9 C10 -168.8(4) . .
C16 N2 C9 C8 -172.0(4) . .
C16 N2 C9 C10 0.8(5) . .
Ru1 O2 C10 C9 -14.3(5) . .
Ru1 O2 C10 C11 167.0(3) . .
C8 C9 C10 O2 -6.5(7) . .
N2 C9 C10 O2 -179.3(4) . .
C8 C9 C10 C11 172.4(4) . .
N2 C9 C10 C11 -0.4(4) . .
O2 C10 C11 C16 178.7(4) . .
C9 C10 C11 C16 -0.2(4) . .
O2 C10 C11 C12 -3.4(7) . .
C9 C10 C11 C12 177.7(4) . .
C16 C11 C12 C13 -0.9(6) . .
C10 C11 C12 C13 -178.5(4) . .
C11 C12 C13 C14 -1.0(6) . .
C12 C13 C14 C15 1.9(7) . .
C13 C14 C15 C16 -0.9(7) . .
C9 N2 C16 C15 179.7(4) . .
C9 N2 C16 C11 -1.0(5) . .
C14 C15 C16 N2 178.3(4) . .
C14 C15 C16 C11 -1.0(6) . .
C12 C11 C16 N2 -177.5(3) . .
C10 C11 C16 N2 0.7(4) . .
C12 C11 C16 C15 1.9(6) . .
C10 C11 C16 C15 -179.9(4) . .
Ru1 O4 C18 C19 -1.1(5) . .
Ru1 O4 C18 C17 178.9(2) . .
O4 C18 C19 C20 -4.9(7) . .
C17 C18 C19 C20 175.1(4) . .
Ru1 O3 C20 O3 0(100) . 1
O3 O3 C20 C19 0.00(10) 1 .
Ru1 O3 C20 C19 6.3(6) . .
O3 O3 C20 C21 0.0(2) 1 .
Ru1 O3 C20 C21 -175.5(2) . .
C18 C19 C20 O3 1.9(7) . 1
C18 C19 C20 O3 1.9(7) . .
C18 C19 C20 C21 -176.2(4) . .
Ru1 O6 C23 C24 -7.0(5) . .
Ru1 O6 C23 C22 173.7(2) . .
O6 C23 C24 C25 -4.1(7) . .
C22 C23 C24 C25 175.2(4) . .
Ru1 O5 C25 C24 2.8(5) . .
Ru1 O5 C25 C26 -176.3(2) . .
C23 C24 C25 O5 6.5(7) . .
C23 C24 C25 C26 -174.4(4) . .
C34 N3 C27 C28 -169.7(4) . .
Ru2 N3 C27 C28 14.2(6) . .
C34 N3 C27 C32 6.4(4) . .
Ru2 N3 C27 C32 -169.6(3) . .
C32 C27 C28 C29 1.7(6) . .
N3 C27 C28 C29 177.5(4) . .
C27 C28 C29 C30 2.0(6) . .
C28 C29 C30 C31 -3.2(7) . .
C29 C30 C31 C32 0.5(6) . .
C30 C31 C32 C27 3.1(6) . .
C30 C31 C32 C33 -171.2(4) . .
C28 C27 C32 C31 -4.3(6) . .
N3 C27 C32 C31 179.2(3) . .
C28 C27 C32 C33 171.3(4) . .
N3 C27 C32 C33 -5.2(4) . .
C31 C32 C33 O7 -1.1(7) . .
C27 C32 C33 O7 -176.0(4) . .
C31 C32 C33 C34 176.9(4) . .
C27 C32 C33 C34 2.0(4) . .
C27 N3 C34 C35 170.5(4) . .
Ru2 N3 C34 C35 -13.1(5) . .
C27 N3 C34 C33 -5.0(4) . .
Ru2 N3 C34 C33 171.5(2) . .
O7 C33 C34 N3 -180.0(4) . .
C32 C33 C34 N3 1.9(4) . .
O7 C33 C34 C35 4.7(7) . .
C32 C33 C34 C35 -173.4(4) . .
C42 N4 C35 C34 173.6(4) . .
C42 N4 C35 C36 1.4(4) . .
N3 C34 C35 N4 178.8(3) . .
C33 C34 C35 N4 -6.5(6) . .
N3 C34 C35 C36 -10.3(6) . .
C33 C34 C35 C36 164.5(4) . .
Ru2 O8 C36 C35 20.1(5) . .
Ru2 O8 C36 C37 -161.9(3) . .
N4 C35 C36 O8 178.1(3) . .
C34 C35 C36 O8 5.9(7) . .
N4 C35 C36 C37 -0.2(4) . .
C34 C35 C36 C37 -172.4(4) . .
O8 C36 C37 C38 4.7(7) . .
C35 C36 C37 C38 -177.0(4) . .
O8 C36 C37 C42 -179.3(4) . .
C35 C36 C37 C42 -1.0(4) . .
C35 N4 C42 C41 177.9(4) . .
C35 N4 C42 C37 -2.0(4) . .
C38 C37 C42 N4 178.5(3) . .
C36 C37 C42 N4 1.9(4) . .
C38 C37 C42 C41 -1.4(6) . .
C36 C37 C42 C41 -178.1(3) . .
N4 C42 C41 C40 -178.5(4) . .
C37 C42 C41 C40 1.4(6) . .
C42 C41 C40 C39 -0.3(6) . .
C41 C40 C39 C38 -0.8(6) . .
C40 C39 C38 C37 0.8(6) . .
C42 C37 C38 C39 0.3(6) . .
C36 C37 C38 C39 175.9(4) . .
Ru2 O10 C44 C45 -11.1(6) . .
Ru2 O10 C44 C43 166.9(2) . .
O10 C44 C45 C46 0.8(7) . .
C43 C44 C45 C46 -177.1(4) . .
Ru2 O9 C46 C45 2.2(6) . .
Ru2 O9 C46 C47 -177.4(3) . .
C44 C45 C46 O9 4.3(7) . .
C44 C45 C46 C47 -176.1(4) . .
Ru2 O11 C49 C50 4.0(6) . .
Ru2 O11 C49 C48 -176.3(3) . .
O11 C49 C50 C51 9.0(8) . .
C48 C49 C50 C51 -170.7(4) . .
Ru2 O12 C51 C50 -9.0(6) . .
Ru2 O12 C51 C52 171.2(3) . .
C49 C50 C51 O12 -6.1(8) . .
C49 C50 C51 C52 173.6(4) . .
